data_2224027
loop_
_publ_author_name
'Dang, Yan-Qiu'

_publ_section_title
;
 Bis(benzyl phenyl sulfoxide-\k<i>O</i>)dichloridodiphenyltin(IV)
;
_journal_coeditor_code TK2538
_journal_issue 11
_journal_name_full 'Acta Crystallographica Section E'
_journal_page_first m1306
_journal_paper_doi 10.1107/S1600536809039269
_journal_volume 65
_journal_year 2009
_chemical_formula_iupac '[Sn (C6 H5)2 Cl2 (C13 H12 O S)2]'
_chemical_formula_moiety 'C38 H34 Cl2 O2 S2 Sn'
_chemical_formula_sum 'C38 H34 Cl2 O2 S2 Sn'
_chemical_formula_weight 776.40
_chemical_name_systematic
;
Bis(benzyl phenyl sulfoxide-\k<i>O</i>)dichloridodiphenyltin(IV)
;
_space_group_IT_number 15
_symmetry_cell_setting monoclinic
_symmetry_space_group_name_Hall '-C 2yc'
_symmetry_space_group_name_H-M 'C 1 2/c 1'
_atom_sites_solution_hydrogens geom
_atom_sites_solution_primary direct
_atom_sites_solution_secondary difmap
_audit_creation_method SHELXL-97
_cell_angle_alpha 90
_cell_angle_beta 126.633(6)
_cell_angle_gamma 90
_cell_formula_units_Z 4
_cell_length_a 22.7485(19)
_cell_length_b 11.5478(14)
_cell_length_c 16.984(2)
_cell_measurement_reflns_used 3086
_cell_measurement_temperature 295(2)
_cell_measurement_theta_max 24.9
_cell_measurement_theta_min 2.7
_cell_volume 3580.3(7)
_computing_cell_refinement 'SAINT (Bruker, 2002)'
_computing_data_collection 'SMART (Bruker, 2002)'
_computing_data_reduction 'SAINT (Bruker, 2002)'
_computing_molecular_graphics 'ORTEP-3 (Farrugia, 1997)'
_computing_publication_material 'SHELXL97 (Sheldrick, 2008)'
_computing_structure_refinement 'SHELXL97 (Sheldrick, 2008)'
_computing_structure_solution 'SHELXS97 (Sheldrick, 2008)'
_diffrn_ambient_temperature 295(2)
_diffrn_measured_fraction_theta_full 0.997
_diffrn_measured_fraction_theta_max 0.997
_diffrn_measurement_device_type 'Bruker SMART APEX area-detector'
_diffrn_measurement_method '\f and \w'
_diffrn_radiation_monochromator graphite
_diffrn_radiation_source 'fine-focus sealed tube'
_diffrn_radiation_type MoK\a
_diffrn_radiation_wavelength 0.71073
_diffrn_reflns_av_R_equivalents 0.031
_diffrn_reflns_av_sigmaI/netI 0.039
_diffrn_reflns_limit_h_max 28
_diffrn_reflns_limit_h_min -24
_diffrn_reflns_limit_k_max 12
_diffrn_reflns_limit_k_min -14
_diffrn_reflns_limit_l_max 20
_diffrn_reflns_limit_l_min -20
_diffrn_reflns_number 9821
_diffrn_reflns_theta_full 26.0
_diffrn_reflns_theta_max 26.0
_diffrn_reflns_theta_min 2.1
_diffrn_standards_decay_% 0
_diffrn_standards_interval_count 0
_diffrn_standards_interval_time 0
_diffrn_standards_number 0
_exptl_absorpt_coefficient_mu 1.011
_exptl_absorpt_correction_T_max 0.897
_exptl_absorpt_correction_T_min 0.786
_exptl_absorpt_correction_type multi-scan
_exptl_absorpt_process_details '(SADABS; Bruker, 2002)'
_exptl_crystal_colour colourless
_exptl_crystal_density_diffrn 1.440
_exptl_crystal_density_method 'not measured'
_exptl_crystal_description block
_exptl_crystal_F_000 1576
_exptl_crystal_size_max 0.25
_exptl_crystal_size_mid 0.22
_exptl_crystal_size_min 0.11
_refine_diff_density_max 0.43
_refine_diff_density_min -0.37
_refine_ls_extinction_method none
_refine_ls_goodness_of_fit_ref 1.03
_refine_ls_hydrogen_treatment constr
_refine_ls_matrix_type full
_refine_ls_number_parameters 204
_refine_ls_number_reflns 3512
_refine_ls_number_restraints 0
_refine_ls_restrained_S_all 1.03
_refine_ls_R_factor_all 0.041
_refine_ls_R_factor_gt 0.032
_refine_ls_shift/su_max 0.001
_refine_ls_shift/su_mean 0.000
_refine_ls_structure_factor_coef Fsqd
_refine_ls_weighting_details 'calc w=1/[\s^2^(Fo^2^)+(0.0324P)^2^+1.727P] where P=(Fo^2^+2Fc^2^)/3'
_refine_ls_weighting_scheme calc
_refine_ls_wR_factor_gt 0.072
_refine_ls_wR_factor_ref 0.076
_reflns_number_gt 3003
_reflns_number_total 3512
_reflns_threshold_expression I>2\s(I)
_cod_data_source_file tk2538.cif
_cod_data_source_block I
_cod_original_sg_symbol_H-M 'C 2/c'
_cod_database_code 2224027
_cod_database_fobs_code 2224027

loop_
_symmetry_equiv_pos_as_xyz
'x, y, z'
'-x, y, -z+1/2'
'x+1/2, y+1/2, z'
'-x+1/2, y+1/2, -z+1/2'
'-x, -y, -z'
'x, -y, z-1/2'
'-x+1/2, -y+1/2, -z'
'x+1/2, -y+1/2, z-1/2'

loop_
_atom_site_type_symbol
_atom_site_label
_atom_site_fract_x
_atom_site_fract_y
_atom_site_fract_z
_atom_site_U_iso_or_equiv
_atom_site_adp_type
_atom_site_calc_flag
_atom_site_refinement_flags
_atom_site_occupancy
_atom_site_disorder_assembly
_atom_site_disorder_group
Sn Sn1 1.0000 0.87434(2) 0.2500 0.03980(10) Uani d S 1 . .
Cl Cl1 0.90700(5) 1.01568(7) 0.21844(6) 0.0683(2) Uani d . 1 . .
S S1 0.84234(4) 0.71126(7) 0.15603(5) 0.0544(2) Uani d . 1 . .
O O1 0.92338(10) 0.72512(16) 0.23458(13) 0.0499(5) Uani d . 1 . .
C C1 1.04788(14) 0.8471(2) 0.40104(18) 0.0396(6) Uani d . 1 . .
C C2 1.06132(16) 0.9415(2) 0.45947(19) 0.0489(7) Uani d . 1 . .
H H2 1.0526 1.0158 0.4334 0.059 Uiso calc R 1 . .
C C3 1.08741(18) 0.9272(3) 0.5554(2) 0.0600(8) Uani d . 1 . .
H H3 1.0954 0.9916 0.5936 0.072 Uiso calc R 1 . .
C C4 1.10169(17) 0.8184(3) 0.5954(2) 0.0589(8) Uani d . 1 . .
H H4 1.1197 0.8089 0.6605 0.071 Uiso calc R 1 . .
C C5 1.08941(18) 0.7241(3) 0.5389(2) 0.0585(8) Uani d . 1 . .
H H5 1.0989 0.6502 0.5658 0.070 Uiso calc R 1 . .
C C6 1.06288(16) 0.7378(2) 0.4418(2) 0.0493(7) Uani d . 1 . .
H H6 1.0552 0.6732 0.4040 0.059 Uiso calc R 1 . .
C C7 0.82742(17) 0.5595(3) 0.1480(2) 0.0558(8) Uani d . 1 . .
C C8 0.7599(2) 0.5161(4) 0.0741(3) 0.0748(10) Uani d . 1 . .
H H8 0.7222 0.5655 0.0287 0.090 Uiso calc R 1 . .
C C9 0.7489(3) 0.3981(4) 0.0682(4) 0.0967(15) Uani d . 1 . .
H H9 0.7028 0.3680 0.0198 0.116 Uiso calc R 1 . .
C C10 0.8041(3) 0.3252(4) 0.1318(4) 0.0978(15) Uani d . 1 . .
H H10 0.7960 0.2457 0.1265 0.117 Uiso calc R 1 . .
C C11 0.8722(3) 0.3686(3) 0.2041(3) 0.0867(13) Uani d . 1 . .
H H11 0.9103 0.3184 0.2472 0.104 Uiso calc R 1 . .
C C12 0.8842(2) 0.4863(3) 0.2131(2) 0.0645(9) Uani d . 1 . .
H H12 0.9301 0.5161 0.2624 0.077 Uiso calc R 1 . .
C C13 0.79848(19) 0.7551(3) 0.2128(3) 0.0685(9) Uani d . 1 . .
H H13A 0.8046 0.8381 0.2236 0.082 Uiso calc R 1 . .
H H13B 0.7464 0.7400 0.1666 0.082 Uiso calc R 1 . .
C C14 0.82573(17) 0.6978(2) 0.3077(2) 0.0537(7) Uani d . 1 . .
C C15 0.8879(2) 0.7370(3) 0.3947(3) 0.0699(10) Uani d . 1 . .
H H15 0.9147 0.7972 0.3940 0.084 Uiso calc R 1 . .
C C16 0.9109(2) 0.6882(4) 0.4823(3) 0.0849(12) Uani d . 1 . .
H H16 0.9526 0.7160 0.5407 0.102 Uiso calc R 1 . .
C C17 0.8720(2) 0.5978(3) 0.4837(3) 0.0789(11) Uani d . 1 . .
H H17 0.8873 0.5646 0.5431 0.095 Uiso calc R 1 . .
C C18 0.8116(2) 0.5575(3) 0.3988(3) 0.0715(10) Uani d . 1 . .
H H18 0.7855 0.4963 0.4000 0.086 Uiso calc R 1 . .
C C19 0.7882(2) 0.6056(3) 0.3109(3) 0.0637(9) Uani d . 1 . .
H H19 0.7469 0.5762 0.2529 0.076 Uiso calc R 1 . .

loop_
_atom_site_aniso_label
_atom_site_aniso_U_11
_atom_site_aniso_U_22
_atom_site_aniso_U_33
_atom_site_aniso_U_12
_atom_site_aniso_U_13
_atom_site_aniso_U_23
Sn1 0.04550(17) 0.04045(16) 0.03513(15) 0.000 0.02496(13) 0.000
Cl1 0.0833(6) 0.0662(5) 0.0587(5) 0.0318(4) 0.0441(5) 0.0117(4)
S1 0.0453(4) 0.0608(5) 0.0503(4) -0.0038(3) 0.0249(4) 0.0146(3)
O1 0.0448(11) 0.0542(12) 0.0485(11) -0.0061(9) 0.0266(10) 0.0059(9)
C1 0.0386(15) 0.0442(15) 0.0390(14) 0.0034(11) 0.0248(13) 0.0039(11)
C2 0.0582(19) 0.0468(16) 0.0419(15) 0.0056(14) 0.0301(15) 0.0013(12)
C3 0.062(2) 0.070(2) 0.0458(17) 0.0032(17) 0.0311(16) -0.0098(16)
C4 0.0514(19) 0.086(2) 0.0390(16) 0.0066(17) 0.0267(15) 0.0091(16)
C5 0.061(2) 0.0587(19) 0.0521(18) 0.0103(15) 0.0313(17) 0.0199(15)
C6 0.0501(17) 0.0461(16) 0.0485(16) 0.0052(13) 0.0277(15) -0.0004(13)
C7 0.059(2) 0.065(2) 0.0481(17) -0.0162(16) 0.0346(16) -0.0010(15)
C8 0.058(2) 0.100(3) 0.065(2) -0.026(2) 0.0362(19) -0.015(2)
C9 0.105(4) 0.110(4) 0.095(3) -0.063(3) 0.070(3) -0.043(3)
C10 0.156(5) 0.071(3) 0.108(4) -0.045(3) 0.101(4) -0.023(3)
C11 0.123(4) 0.064(2) 0.074(3) -0.012(2) 0.060(3) 0.0100(19)
C12 0.074(2) 0.058(2) 0.0545(19) -0.0076(17) 0.0350(19) 0.0064(16)
C13 0.058(2) 0.059(2) 0.095(3) 0.0126(16) 0.049(2) 0.0185(18)
C14 0.0533(19) 0.0466(17) 0.075(2) 0.0061(14) 0.0458(18) 0.0034(15)
C15 0.076(2) 0.065(2) 0.094(3) -0.0187(18) 0.064(2) -0.019(2)
C16 0.078(3) 0.121(3) 0.066(2) -0.013(2) 0.049(2) -0.020(2)
C17 0.097(3) 0.086(3) 0.080(3) 0.005(2) 0.067(3) 0.005(2)
C18 0.088(3) 0.060(2) 0.086(3) -0.0102(19) 0.063(2) -0.0022(19)
C19 0.063(2) 0.058(2) 0.077(2) -0.0051(16) 0.046(2) -0.0049(16)

loop_
_atom_type_symbol
_atom_type_description
_atom_type_scat_dispersion_real
_atom_type_scat_dispersion_imag
_atom_type_scat_source
C C 0.0033 0.0016 'International Tables Vol C Tables 4.2.6.8 and 6.1.1.4'
H H 0.0000 0.0000 'International Tables Vol C Tables 4.2.6.8 and 6.1.1.4'
O O 0.0106 0.0060 'International Tables Vol C Tables 4.2.6.8 and 6.1.1.4'
S S 0.1246 0.1234 'International Tables Vol C Tables 4.2.6.8 and 6.1.1.4'
Cl Cl 0.1484 0.1585 'International Tables Vol C Tables 4.2.6.8 and 6.1.1.4'
Sn Sn -0.6537 1.4246 'International Tables Vol C Tables 4.2.6.8 and 6.1.1.4'

loop_
_geom_angle_atom_site_label_1
_geom_angle_atom_site_label_2
_geom_angle_atom_site_label_3
_geom_angle_site_symmetry_1
_geom_angle_site_symmetry_3
_geom_angle
_geom_angle_publ_flag
C1 Sn1 C1 . 2_755 162.98(14) ?
C1 Sn1 O1 . . 80.68(8) ?
C1 Sn1 O1 2_755 . 86.85(8) ?
C1 Sn1 O1 . 2_755 86.85(8) ?
C1 Sn1 O1 2_755 2_755 80.68(8) ?
O1 Sn1 O1 . 2_755 85.78(10) ?
C1 Sn1 Cl1 . 2_755 94.61(7) ?
C1 Sn1 Cl1 2_755 2_755 96.64(7) ?
O1 Sn1 Cl1 . 2_755 172.95(5) ?
O1 Sn1 Cl1 2_755 2_755 88.74(6) ?
C1 Sn1 Cl1 . . 96.64(7) ?
C1 Sn1 Cl1 2_755 . 94.61(7) ?
O1 Sn1 Cl1 . . 88.74(6) ?
O1 Sn1 Cl1 2_755 . 172.95(5) ?
Cl1 Sn1 Cl1 2_755 . 97.05(5) ?
O1 S1 C7 . . 104.46(13) ?
O1 S1 C13 . . 105.59(14) ?
C7 S1 C13 . . 100.05(14) ?
S1 O1 Sn1 . . 127.62(10) ?
C6 C1 C2 . . 118.6(2) ?
C6 C1 Sn1 . . 122.35(19) ?
C2 C1 Sn1 . . 118.93(18) ?
C3 C2 C1 . . 120.8(3) ?
C3 C2 H2 . . 119.6 ?
C1 C2 H2 . . 119.6 ?
C4 C3 C2 . . 120.3(3) ?
C4 C3 H3 . . 119.9 ?
C2 C3 H3 . . 119.9 ?
C5 C4 C3 . . 119.7(3) ?
C5 C4 H4 . . 120.2 ?
C3 C4 H4 . . 120.2 ?
C4 C5 C6 . . 120.4(3) ?
C4 C5 H5 . . 119.8 ?
C6 C5 H5 . . 119.8 ?
C1 C6 C5 . . 120.2(3) ?
C1 C6 H6 . . 119.9 ?
C5 C6 H6 . . 119.9 ?
C8 C7 C12 . . 120.8(3) ?
C8 C7 S1 . . 119.2(3) ?
C12 C7 S1 . . 119.9(2) ?
C7 C8 C9 . . 118.8(4) ?
C7 C8 H8 . . 120.6 ?
C9 C8 H8 . . 120.6 ?
C10 C9 C8 . . 121.0(4) ?
C10 C9 H9 . . 119.5 ?
C8 C9 H9 . . 119.5 ?
C9 C10 C11 . . 120.0(4) ?
C9 C10 H10 . . 120.0 ?
C11 C10 H10 . . 120.0 ?
C10 C11 C12 . . 120.2(4) ?
C10 C11 H11 . . 119.9 ?
C12 C11 H11 . . 119.9 ?
C11 C12 C7 . . 119.2(4) ?
C11 C12 H12 . . 120.4 ?
C7 C12 H12 . . 120.4 ?
C14 C13 S1 . . 116.2(2) ?
C14 C13 H13A . . 108.2 ?
S1 C13 H13A . . 108.2 ?
C14 C13 H13B . . 108.2 ?
S1 C13 H13B . . 108.2 ?
H13A C13 H13B . . 107.4 ?
C15 C14 C19 . . 118.2(3) ?
C15 C14 C13 . . 120.8(3) ?
C19 C14 C13 . . 121.0(3) ?
C16 C15 C14 . . 120.8(3) ?
C16 C15 H15 . . 119.6 ?
C14 C15 H15 . . 119.6 ?
C15 C16 C17 . . 119.9(4) ?
C15 C16 H16 . . 120.1 ?
C17 C16 H16 . . 120.1 ?
C18 C17 C16 . . 119.8(3) ?
C18 C17 H17 . . 120.1 ?
C16 C17 H17 . . 120.1 ?
C17 C18 C19 . . 120.7(3) ?
C17 C18 H18 . . 119.6 ?
C19 C18 H18 . . 119.6 ?
C18 C19 C14 . . 120.5(3) ?
C18 C19 H19 . . 119.7 ?
C14 C19 H19 . . 119.7 ?

loop_
_geom_bond_atom_site_label_1
_geom_bond_atom_site_label_2
_geom_bond_site_symmetry_2
_geom_bond_distance
_geom_bond_publ_flag
Sn1 C1 . 2.129(2) ?
Sn1 C1 2_755 2.129(2) ?
Sn1 O1 . 2.3519(18) ?
Sn1 O1 2_755 2.3519(18) ?
Sn1 Cl1 2_755 2.4645(8) ?
Sn1 Cl1 . 2.4645(8) ?
S1 O1 . 1.506(2) ?
S1 C7 . 1.775(3) ?
S1 C13 . 1.824(3) ?
C1 C6 . 1.380(4) ?
C1 C2 . 1.381(4) ?
C2 C3 . 1.372(4) ?
C2 H2 . 0.9300 ?
C3 C4 . 1.372(4) ?
C3 H3 . 0.9300 ?
C4 C5 . 1.364(4) ?
C4 H4 . 0.9300 ?
C5 C6 . 1.387(4) ?
C5 H5 . 0.9300 ?
C6 H6 . 0.9300 ?
C7 C8 . 1.374(4) ?
C7 C12 . 1.379(4) ?
C8 C9 . 1.379(5) ?
C8 H8 . 0.9300 ?
C9 C10 . 1.355(7) ?
C9 H9 . 0.9300 ?
C10 C11 . 1.375(6) ?
C10 H10 . 0.9300 ?
C11 C12 . 1.376(4) ?
C11 H11 . 0.9300 ?
C12 H12 . 0.9300 ?
C13 C14 . 1.492(4) ?
C13 H13A . 0.9700 ?
C13 H13B . 0.9700 ?
C14 C15 . 1.377(5) ?
C14 C19 . 1.386(4) ?
C15 C16 . 1.370(5) ?
C15 H15 . 0.9300 ?
C16 C17 . 1.379(5) ?
C16 H16 . 0.9300 ?
C17 C18 . 1.349(5) ?
C17 H17 . 0.9300 ?
C18 C19 . 1.369(5) ?
C18 H18 . 0.9300 ?
C19 H19 . 0.9300 ?

loop_
_geom_torsion_atom_site_label_1
_geom_torsion_atom_site_label_2
_geom_torsion_atom_site_label_3
_geom_torsion_atom_site_label_4
_geom_torsion_site_symmetry_1
_geom_torsion_site_symmetry_2
_geom_torsion_site_symmetry_3
_geom_torsion_site_symmetry_4
_geom_torsion
_geom_torsion_publ_flag
C7 S1 O1 Sn1 . . . . 151.62(14) ?
C13 S1 O1 Sn1 . . . . -103.37(15) ?
C1 Sn1 O1 S1 . . . . 143.25(16) ?
C1 Sn1 O1 S1 2_755 . . . -48.38(15) ?
O1 Sn1 O1 S1 2_755 . . . -129.25(17) ?
Cl1 Sn1 O1 S1 . . . . 46.31(14) ?
O1 Sn1 C1 C6 . . . . 45.7(2) ?
O1 Sn1 C1 C6 2_755 . . . -40.5(2) ?
Cl1 Sn1 C1 C6 2_755 . . . -129.0(2) ?
Cl1 Sn1 C1 C6 . . . . 133.3(2) ?
C1 Sn1 C1 C2 2_755 . . . -174.6(2) ?
O1 Sn1 C1 C2 . . . . -131.2(2) ?
O1 Sn1 C1 C2 2_755 . . . 142.6(2) ?
Cl1 Sn1 C1 C2 2_755 . . . 54.1(2) ?
Cl1 Sn1 C1 C2 . . . . -43.6(2) ?
C6 C1 C2 C3 . . . . -1.5(4) ?
Sn1 C1 C2 C3 . . . . 175.5(2) ?
C1 C2 C3 C4 . . . . 1.1(5) ?
C2 C3 C4 C5 . . . . -0.4(5) ?
C3 C4 C5 C6 . . . . 0.2(5) ?
C2 C1 C6 C5 . . . . 1.4(4) ?
Sn1 C1 C6 C5 . . . . -175.6(2) ?
C4 C5 C6 C1 . . . . -0.7(5) ?
O1 S1 C7 C8 . . . . -172.1(2) ?
C13 S1 C7 C8 . . . . 78.8(3) ?
O1 S1 C7 C12 . . . . 5.1(3) ?
C13 S1 C7 C12 . . . . -104.0(3) ?
C12 C7 C8 C9 . . . . 2.5(5) ?
S1 C7 C8 C9 . . . . 179.7(3) ?
C7 C8 C9 C10 . . . . -2.3(6) ?
C8 C9 C10 C11 . . . . 0.6(7) ?
C9 C10 C11 C12 . . . . 0.9(6) ?
C10 C11 C12 C7 . . . . -0.7(6) ?
C8 C7 C12 C11 . . . . -1.0(5) ?
S1 C7 C12 C11 . . . . -178.2(3) ?
O1 S1 C13 C14 . . . . -52.3(3) ?
C7 S1 C13 C14 . . . . 55.9(3) ?
S1 C13 C14 C15 . . . . 82.2(4) ?
S1 C13 C14 C19 . . . . -99.3(3) ?
C19 C14 C15 C16 . . . . -1.9(5) ?
C13 C14 C15 C16 . . . . 176.6(3) ?
C14 C15 C16 C17 . . . . 0.9(6) ?
C15 C16 C17 C18 . . . . 0.2(6) ?
C16 C17 C18 C19 . . . . -0.2(6) ?
C17 C18 C19 C14 . . . . -0.9(5) ?
C15 C14 C19 C18 . . . . 1.9(5) ?
C13 C14 C19 C18 . . . . -176.6(3) ?
